data_4111168
loop_
_publ_author_name
'Shigehisa Akine'
'Takanori Taniguchi'
'Tatsuya Nabeshima'

_publ_contact_author_address
;
Tsukuba, Ibaraki 305-8571, Japan
;
_publ_contact_author_email nabesima@chem.tsukuba.ac.jp
_publ_contact_author_fax +81-29-853-4507
_publ_contact_author_name 'Tatsuya Nabeshima'
_publ_contact_author_phone +81-29-853-4507
_publ_section_title
;
 Helical Metallohost-Guest Complexes via Site-Selective Transmetalation of
 Homotrinuclear Complexes
;
_journal_name_full 'Journal of the American Chemical Society'
_journal_page_first 15765
_journal_page_last 15774
_journal_paper_doi 10.1021/ja0646702
_journal_volume 128
_journal_year 2006
_chemical_formula_moiety C39H51HoN4O19Zn2
_chemical_formula_sum 'C39 H51 Ho N4 O19 Zn2'
_chemical_formula_weight 1175.51
_chemical_name_common '[LZn2Ho(OAc)3(MeOH)](H2O)(Et2O)'
_chemical_name_systematic
; 
 ? 
;
_space_group_IT_number 2
_symmetry_cell_setting triclinic
_symmetry_space_group_name_Hall '-P 1'
_symmetry_space_group_name_H-M 'P -1'
_atom_sites_solution_hydrogens geom
_atom_sites_solution_primary direct
_atom_sites_solution_secondary difmap
_audit_creation_method SHELXL-97
_cell_angle_alpha 74.310(3)
_cell_angle_beta 83.016(2)
_cell_angle_gamma 87.0386(19)
_cell_formula_units_Z 2
_cell_length_a 13.0652(9)
_cell_length_b 13.2752(8)
_cell_length_c 13.4401(7)
_cell_measurement_reflns_used 20657
_cell_measurement_temperature 150
_cell_measurement_theta_max 27.00
_cell_measurement_theta_min 1.92
_cell_volume 2227.2(2)
_computing_cell_refinement 'Rapid AUTO (Rigaku Corp.)'
_computing_data_collection 'Rapid AUTO (Rigaku Corp.)'
_computing_data_reduction 'Rapid AUTO (Rigaku Corp.)'
_computing_molecular_graphics ORTEP-3
_computing_publication_material ORTEP-3
_computing_structure_refinement 'SHELXL-97 (Sheldrick, 1997)'
_computing_structure_solution 'DIRDIF99 (Beurskens et al., 1999)'
_diffrn_ambient_temperature 150
_diffrn_measured_fraction_theta_full 0.995
_diffrn_measured_fraction_theta_max 0.995
_diffrn_measurement_device_type 'Rigaku R-AXIS Rapid'
_diffrn_measurement_method IP
_diffrn_radiation_monochromator graphite
_diffrn_radiation_source 'fine-focus sealed tube'
_diffrn_radiation_type MoK\a
_diffrn_radiation_wavelength 0.71069
_diffrn_reflns_av_R_equivalents 0.0598
_diffrn_reflns_av_sigmaI/netI 0.0446
_diffrn_reflns_limit_h_max 16
_diffrn_reflns_limit_h_min -16
_diffrn_reflns_limit_k_max 16
_diffrn_reflns_limit_k_min -16
_diffrn_reflns_limit_l_max 17
_diffrn_reflns_limit_l_min -17
_diffrn_reflns_number 20657
_diffrn_reflns_theta_full 27.00
_diffrn_reflns_theta_max 27.00
_diffrn_reflns_theta_min 1.92
_diffrn_standards_decay_% 0
_diffrn_standards_interval_count 0
_diffrn_standards_interval_time 0
_diffrn_standards_number 0
_exptl_absorpt_coefficient_mu 2.909
_exptl_absorpt_correction_T_max 0.6694
_exptl_absorpt_correction_T_min 0.3543
_exptl_absorpt_correction_type multi-scan
_exptl_absorpt_process_details 'Rapid AUTO (Rigaku Corp.)'
_exptl_crystal_colour yellow
_exptl_crystal_density_diffrn 1.753
_exptl_crystal_description prismatic
_exptl_crystal_F_000 1184
_exptl_crystal_size_max 0.45
_exptl_crystal_size_mid 0.30
_exptl_crystal_size_min 0.15
_refine_diff_density_max 2.166
_refine_diff_density_min -2.256
_refine_diff_density_rms 0.201
_refine_ls_extinction_method none
_refine_ls_goodness_of_fit_ref 1.037
_refine_ls_hydrogen_treatment mixed
_refine_ls_matrix_type full
_refine_ls_number_parameters 621
_refine_ls_number_reflns 9678
_refine_ls_number_restraints 6
_refine_ls_restrained_S_all 1.036
_refine_ls_R_factor_all 0.0500
_refine_ls_R_factor_gt 0.0448
_refine_ls_shift/su_max 0.000
_refine_ls_shift/su_mean 0.000
_refine_ls_structure_factor_coef Fsqd
_refine_ls_weighting_details 'calc w=1/[\s^2^(Fo^2^)+(0.0892P)^2^+2.5625P] where P=(Fo^2^+2Fc^2^)/3'
_refine_ls_weighting_scheme calc
_refine_ls_wR_factor_gt 0.1174
_refine_ls_wR_factor_ref 0.1213
_reflns_number_gt 9041
_reflns_number_total 9678
_reflns_threshold_expression >2sigma(I)
_cod_data_source_file ja0646702si20060630_083859.cif
_cod_data_source_block LZn2Ho
_cod_original_cell_volume 2227.1(2)
_cod_database_code 4111168

loop_
_symmetry_equiv_pos_as_xyz
'x, y, z'
'-x, -y, -z'

loop_
_atom_site_label
_atom_site_type_symbol
_atom_site_fract_x
_atom_site_fract_y
_atom_site_fract_z
_atom_site_U_iso_or_equiv
_atom_site_adp_type
_atom_site_occupancy
_atom_site_symmetry_multiplicity
_atom_site_calc_flag
_atom_site_refinement_flags
_atom_site_disorder_assembly
_atom_site_disorder_group
Ho1 Ho 0.238388(11) 0.360929(11) 0.275772(11) 0.01606(8) Uani 1 1 d . . .
Zn1 Zn 0.28355(3) 0.49374(3) 0.45321(3) 0.01861(11) Uani 1 1 d . . .
Zn2 Zn 0.26182(3) 0.09842(3) 0.27897(4) 0.02258(11) Uani 1 1 d . . .
C1 C 0.0471(3) 0.6058(3) 0.4206(3) 0.0211(7) Uani 1 1 d . . .
C2 C 0.0850(3) 0.5384(3) 0.3584(3) 0.0190(7) Uani 1 1 d . . .
C3 C 0.0327(3) 0.5400(3) 0.2720(3) 0.0224(7) Uani 1 1 d . . .
C4 C -0.0505(3) 0.6056(3) 0.2467(3) 0.0290(8) Uani 1 1 d . . .
H1 H -0.0825 0.6067 0.1866 0.035 Uiso 1 1 calc R . .
C5 C -0.0879(3) 0.6708(3) 0.3098(3) 0.0308(9) Uani 1 1 d . . .
H2 H -0.1461 0.7154 0.2930 0.037 Uiso 1 1 calc R . .
C6 C -0.0407(3) 0.6705(3) 0.3959(3) 0.0256(8) Uani 1 1 d . . .
H3 H -0.0673 0.7141 0.4390 0.031 Uiso 1 1 calc R . .
O1 O 0.1612(2) 0.4701(2) 0.3807(2) 0.0209(5) Uani 1 1 d . . .
O2 O 0.0744(2) 0.4696(2) 0.2179(2) 0.0234(5) Uani 1 1 d . . .
C7 C 0.0064(3) 0.4367(4) 0.1572(3) 0.0324(9) Uani 1 1 d . . .
H4 H -0.0587 0.4141 0.2002 0.049 Uiso 1 1 calc R . .
H5 H 0.0386 0.3784 0.1324 0.049 Uiso 1 1 calc R . .
H6 H -0.0071 0.4952 0.0976 0.049 Uiso 1 1 calc R . .
C8 C 0.0900(3) 0.6076(3) 0.5146(3) 0.0218(7) Uani 1 1 d . . .
H7 H 0.0484 0.6364 0.5636 0.026 Uiso 1 1 calc R . .
N1 N 0.1809(3) 0.5725(2) 0.5362(2) 0.0223(6) Uani 1 1 d . . .
O3 O 0.1971(2) 0.5758(2) 0.6383(2) 0.0253(6) Uani 1 1 d . . .
C9 C 0.2782(3) 0.6456(3) 0.6352(3) 0.0275(8) Uani 1 1 d . . .
H8 H 0.2857 0.6467 0.7073 0.033 Uiso 1 1 calc R . .
H9 H 0.2576 0.7171 0.5971 0.033 Uiso 1 1 calc R . .
C10 C 0.3823(3) 0.6184(3) 0.5846(3) 0.0288(9) Uani 1 1 d . . .
H10 H 0.3787 0.6297 0.5092 0.035 Uiso 1 1 calc R . .
H11 H 0.4345 0.6661 0.5929 0.035 Uiso 1 1 calc R . .
O4 O 0.4146(2) 0.5124(2) 0.6281(2) 0.0310(6) Uani 1 1 d . . .
N2 N 0.3827(2) 0.4454(3) 0.5718(3) 0.0235(6) Uani 1 1 d . . .
C11 C 0.4183(3) 0.3525(3) 0.6079(3) 0.0259(8) Uani 1 1 d . . .
H12 H 0.4593 0.3416 0.6637 0.031 Uiso 1 1 calc R . .
C12 C 0.4009(3) 0.2628(3) 0.5704(3) 0.0238(7) Uani 1 1 d . . .
C13 C 0.3556(3) 0.2703(3) 0.4806(3) 0.0204(7) Uani 1 1 d . . .
C14 C 0.3417(3) 0.1796(3) 0.4469(3) 0.0219(7) Uani 1 1 d . . .
C15 C 0.3697(3) 0.0809(3) 0.5085(3) 0.0288(8) Uani 1 1 d . . .
C16 C 0.4175(4) 0.0754(3) 0.5987(3) 0.0343(10) Uani 1 1 d . . .
H13 H 0.4385 0.0090 0.6394 0.041 Uiso 1 1 calc R . .
C17 C 0.4343(4) 0.1628(4) 0.6290(3) 0.0339(9) Uani 1 1 d . . .
H14 H 0.4681 0.1570 0.6890 0.041 Uiso 1 1 calc R . .
O5 O 0.3214(2) 0.3590(2) 0.4203(2) 0.0213(5) Uani 1 1 d . . .
O6 O 0.3011(2) 0.1963(2) 0.3588(2) 0.0221(5) Uani 1 1 d . . .
C18 C 0.3487(4) -0.0167(3) 0.4878(4) 0.0326(9) Uani 1 1 d . . .
H15 H 0.3688 -0.0791 0.5360 0.039 Uiso 1 1 calc R . .
N3 N 0.3057(3) -0.0274(3) 0.4110(3) 0.0299(8) Uani 1 1 d . . .
O7 O 0.2938(3) -0.1353(2) 0.4211(3) 0.0419(8) Uani 1 1 d . . .
C19 C 0.2799(4) -0.1514(4) 0.3226(4) 0.0394(11) Uani 1 1 d . . .
H16 H 0.2951 -0.2258 0.3251 0.047 Uiso 1 1 calc R . .
H17 H 0.3303 -0.1087 0.2686 0.047 Uiso 1 1 calc R . .
C20 C 0.1724(4) -0.1235(4) 0.2908(4) 0.0402(11) Uani 1 1 d . . .
H18 H 0.1320 -0.1882 0.3068 0.048 Uiso 1 1 calc R . .
H19 H 0.1373 -0.0774 0.3318 0.048 Uiso 1 1 calc R . .
O8 O 0.1749(3) -0.0717(2) 0.1824(3) 0.0404(8) Uani 1 1 d . . .
N4 N 0.2073(3) 0.0321(3) 0.1639(3) 0.0301(8) Uani 1 1 d . . .
C21 C 0.2204(3) 0.0764(3) 0.0662(4) 0.0308(9) Uani 1 1 d . . .
H20 H 0.2127 0.0342 0.0208 0.037 Uiso 1 1 calc R . .
C22 C 0.2457(3) 0.1848(3) 0.0186(3) 0.0259(8) Uani 1 1 d . . .
C23 C 0.2429(3) 0.2615(3) 0.0738(3) 0.0223(7) Uani 1 1 d . . .
C24 C 0.2562(3) 0.3666(3) 0.0149(3) 0.0217(7) Uani 1 1 d . . .
C25 C 0.2781(3) 0.3953(4) -0.0918(3) 0.0296(8) Uani 1 1 d . . .
H21 H 0.2883 0.4665 -0.1288 0.036 Uiso 1 1 calc R . .
C26 C 0.2849(3) 0.3173(4) -0.1445(3) 0.0345(9) Uani 1 1 d . . .
H22 H 0.3012 0.3352 -0.2179 0.041 Uiso 1 1 calc R . .
C27 C 0.2681(3) 0.2157(4) -0.0909(4) 0.0341(9) Uani 1 1 d . . .
H23 H 0.2716 0.1640 -0.1282 0.041 Uiso 1 1 calc R . .
O9 O 0.2243(2) 0.2419(2) 0.1764(2) 0.0215(5) Uani 1 1 d . . .
O10 O 0.2418(2) 0.4369(2) 0.0753(2) 0.0229(5) Uani 1 1 d . . .
C28 C 0.2328(3) 0.5450(3) 0.0191(3) 0.0296(8) Uani 1 1 d . . .
H24 H 0.2993 0.5686 -0.0203 0.044 Uiso 1 1 calc R . .
H25 H 0.2126 0.5871 0.0683 0.044 Uiso 1 1 calc R . .
H26 H 0.1803 0.5530 -0.0289 0.044 Uiso 1 1 calc R . .
O11 O 0.3153(2) 0.5264(2) 0.2176(2) 0.0231(5) Uani 1 1 d . . .
O12 O 0.3534(2) 0.60346(19) 0.3369(2) 0.0219(5) Uani 1 1 d . . .
C29 C 0.3529(3) 0.5981(3) 0.2438(3) 0.0217(7) Uani 1 1 d . . .
C30 C 0.4032(4) 0.6865(4) 0.1575(4) 0.0400(11) Uani 1 1 d . . .
H27 H 0.4757 0.6681 0.1412 0.060 Uiso 1 1 calc R . .
H28 H 0.3989 0.7508 0.1804 0.060 Uiso 1 1 calc R . .
H29 H 0.3674 0.6974 0.0954 0.060 Uiso 1 1 calc R . .
O13 O 0.0903(2) 0.2643(2) 0.3572(2) 0.0253(6) Uani 1 1 d . . .
O14 O 0.1113(2) 0.0961(2) 0.3522(3) 0.0295(6) Uani 1 1 d . . .
C31 C 0.0599(3) 0.1709(3) 0.3747(4) 0.0292(8) Uani 1 1 d . . .
C32 C -0.0499(4) 0.1481(4) 0.4240(6) 0.0540(16) Uani 1 1 d . . .
H30 H -0.0979 0.1846 0.3749 0.081 Uiso 1 1 calc R . .
H31 H -0.0619 0.1724 0.4872 0.081 Uiso 1 1 calc R . .
H32 H -0.0610 0.0726 0.4419 0.081 Uiso 1 1 calc R . .
O15 O 0.4016(2) 0.0703(3) 0.1964(3) 0.0347(7) Uani 1 1 d . . .
O16 O 0.5240(3) 0.1699(3) 0.2167(3) 0.0444(8) Uani 1 1 d D . .
C33 C 0.4921(3) 0.1018(3) 0.1796(3) 0.0295(8) Uani 1 1 d . . .
C34 C 0.5685(4) 0.0529(4) 0.1118(4) 0.0417(11) Uani 1 1 d . . .
H33 H 0.5418 -0.0135 0.1082 0.063 Uiso 1 1 calc R . .
H34 H 0.6344 0.0400 0.1415 0.063 Uiso 1 1 calc R . .
H35 H 0.5790 0.1004 0.0417 0.063 Uiso 1 1 calc R . .
O17 O 0.4125(2) 0.3403(2) 0.2047(2) 0.0275(6) Uani 1 1 d D . .
H36 H 0.446(3) 0.270(2) 0.210(4) 0.041 Uiso 1 1 d D . .
C35 C 0.4861(4) 0.4069(4) 0.1334(5) 0.0514(15) Uani 1 1 d . . .
H37 H 0.4500 0.4618 0.0849 0.077 Uiso 1 1 calc R . .
H38 H 0.5307 0.3657 0.0945 0.077 Uiso 1 1 calc R . .
H39 H 0.5280 0.4390 0.1718 0.077 Uiso 1 1 calc R . .
O18 O 0.7273(3) 0.2378(4) 0.1739(4) 0.0635(12) Uani 1 1 d D . .
H40 H 0.656(2) 0.211(6) 0.190(7) 0.095 Uiso 1 1 d D . .
H41 H 0.780(5) 0.181(5) 0.168(6) 0.095 Uiso 1 1 d D . .
C36 C 0.8381(6) -0.0413(6) 0.2945(7) 0.079(2) Uani 1 1 d . . .
H42 H 0.8049 0.0169 0.3189 0.118 Uiso 1 1 calc R . .
H43 H 0.8692 -0.0905 0.3517 0.118 Uiso 1 1 calc R . .
H44 H 0.7866 -0.0773 0.2702 0.118 Uiso 1 1 calc R . .
C37 C 0.9175(5) -0.0012(6) 0.2098(6) 0.0694(19) Uani 1 1 d . A .
H45 H 0.9711 0.0332 0.2344 0.083 Uiso 1 1 calc R . .
H46 H 0.9505 -0.0594 0.1838 0.083 Uiso 1 1 calc R . .
O19 O 0.8708(4) 0.0733(3) 0.1272(4) 0.0669(13) Uani 1 1 d D . .
C38 C 0.9644(12) 0.1211(12) 0.0742(16) 0.064(4) Uani 0.50 1 d P A 1
H47 H 1.0118 0.0699 0.0498 0.077 Uiso 0.50 1 calc PR A 1
H48 H 0.9997 0.1522 0.1196 0.077 Uiso 0.50 1 calc PR A 1
C39 C 0.9278(16) 0.2058(13) -0.0176(14) 0.083(5) Uani 0.50 1 d P A 1
H49 H 0.9874 0.2438 -0.0598 0.125 Uiso 0.50 1 calc PR A 1
H50 H 0.8804 0.2548 0.0088 0.125 Uiso 0.50 1 calc PR A 1
H51 H 0.8921 0.1730 -0.0605 0.125 Uiso 0.50 1 calc PR A 1
C40 C 0.9325(15) 0.1314(16) 0.0311(14) 0.068(5) Uani 0.50 1 d P A 2
H52 H 0.9902 0.0865 0.0117 0.082 Uiso 0.50 1 calc PR A 2
H53 H 0.8889 0.1519 -0.0267 0.082 Uiso 0.50 1 calc PR A 2
C41 C 0.9723(12) 0.2229(11) 0.0489(15) 0.073(4) Uani 0.50 1 d P A 2
H54 H 1.0140 0.2615 -0.0142 0.109 Uiso 0.50 1 calc PR A 2
H55 H 1.0152 0.2021 0.1064 0.109 Uiso 0.50 1 calc PR A 2
H56 H 0.9149 0.2677 0.0667 0.109 Uiso 0.50 1 calc PR A 2

loop_
_atom_site_aniso_label
_atom_site_aniso_U_11
_atom_site_aniso_U_22
_atom_site_aniso_U_33
_atom_site_aniso_U_23
_atom_site_aniso_U_13
_atom_site_aniso_U_12
Ho1 0.01960(11) 0.01330(11) 0.01531(11) -0.00431(7) -0.00085(7) -0.00036(7)
Zn1 0.0203(2) 0.0183(2) 0.0186(2) -0.00718(16) -0.00201(16) -0.00089(16)
Zn2 0.0264(2) 0.0160(2) 0.0250(2) -0.00694(17) 0.00242(18) -0.00119(17)
C1 0.0243(17) 0.0170(16) 0.0218(18) -0.0061(14) 0.0016(14) -0.0034(14)
C2 0.0210(16) 0.0164(16) 0.0191(17) -0.0048(13) 0.0012(13) -0.0030(13)
C3 0.0242(18) 0.0198(17) 0.0220(18) -0.0042(14) -0.0001(14) -0.0025(14)
C4 0.032(2) 0.029(2) 0.025(2) -0.0040(16) -0.0087(16) 0.0014(16)
C5 0.032(2) 0.027(2) 0.033(2) -0.0073(17) -0.0069(17) 0.0090(16)
C6 0.0281(19) 0.0195(18) 0.028(2) -0.0059(15) -0.0005(16) -0.0008(15)
O1 0.0247(13) 0.0205(12) 0.0200(13) -0.0078(10) -0.0065(10) -0.0008(10)
O2 0.0236(13) 0.0275(14) 0.0234(13) -0.0136(11) -0.0057(11) 0.0040(11)
C7 0.030(2) 0.044(2) 0.029(2) -0.0169(19) -0.0062(17) -0.0025(18)
C8 0.0242(17) 0.0160(16) 0.0255(19) -0.0076(14) 0.0028(14) -0.0046(13)
N1 0.0285(16) 0.0212(15) 0.0201(15) -0.0092(12) -0.0033(13) -0.0043(12)
O3 0.0262(14) 0.0328(15) 0.0196(13) -0.0120(11) 0.0010(10) -0.0068(11)
C9 0.036(2) 0.029(2) 0.0231(19) -0.0137(16) -0.0027(16) -0.0093(17)
C10 0.031(2) 0.031(2) 0.028(2) -0.0116(17) -0.0007(16) -0.0125(16)
O4 0.0313(15) 0.0375(16) 0.0322(16) -0.0196(13) -0.0109(12) -0.0007(12)
N2 0.0243(15) 0.0299(17) 0.0204(16) -0.0130(13) -0.0026(12) -0.0034(13)
C11 0.0210(17) 0.038(2) 0.0195(18) -0.0079(16) -0.0035(14) -0.0002(16)
C12 0.0206(17) 0.029(2) 0.0203(18) -0.0054(15) -0.0024(14) 0.0035(14)
C13 0.0188(16) 0.0235(18) 0.0173(17) -0.0041(14) 0.0007(13) 0.0020(14)
C14 0.0223(17) 0.0213(18) 0.0183(17) -0.0007(14) 0.0009(14) 0.0016(14)
C15 0.036(2) 0.0214(19) 0.026(2) -0.0024(15) -0.0024(17) 0.0062(16)
C16 0.044(2) 0.027(2) 0.027(2) 0.0017(17) -0.0085(19) 0.0089(18)
C17 0.037(2) 0.037(2) 0.025(2) -0.0017(17) -0.0106(18) 0.0083(18)
O5 0.0278(13) 0.0179(12) 0.0189(13) -0.0052(10) -0.0059(10) 0.0033(10)
O6 0.0306(14) 0.0146(12) 0.0214(13) -0.0048(10) -0.0044(11) 0.0009(10)
C18 0.042(2) 0.0190(19) 0.032(2) -0.0006(16) -0.0012(19) 0.0046(17)
N3 0.0392(19) 0.0118(15) 0.036(2) -0.0048(13) 0.0023(16) 0.0020(13)
O7 0.065(2) 0.0144(14) 0.0436(19) -0.0057(13) 0.0004(17) 0.0001(14)
C19 0.053(3) 0.019(2) 0.045(3) -0.0110(19) 0.004(2) 0.0011(19)
C20 0.047(3) 0.021(2) 0.052(3) -0.012(2) 0.005(2) -0.0081(19)
O8 0.054(2) 0.0219(15) 0.050(2) -0.0174(14) 0.0002(16) -0.0128(14)
N4 0.0312(17) 0.0201(16) 0.041(2) -0.0150(15) 0.0030(15) -0.0034(14)
C21 0.032(2) 0.031(2) 0.035(2) -0.0202(18) -0.0020(18) -0.0009(17)
C22 0.0210(17) 0.034(2) 0.027(2) -0.0175(17) -0.0015(15) 0.0026(15)
C23 0.0204(17) 0.0251(19) 0.0217(18) -0.0075(15) -0.0008(14) -0.0012(14)
C24 0.0189(16) 0.0273(19) 0.0203(18) -0.0087(15) -0.0012(14) -0.0010(14)
C25 0.0288(19) 0.037(2) 0.0206(19) -0.0033(16) -0.0011(15) -0.0020(17)
C26 0.031(2) 0.052(3) 0.021(2) -0.0125(19) 0.0014(16) -0.0018(19)
C27 0.030(2) 0.045(3) 0.033(2) -0.021(2) -0.0023(18) 0.0021(18)
O9 0.0262(13) 0.0217(13) 0.0186(13) -0.0097(10) 0.0007(10) -0.0013(10)
O10 0.0324(14) 0.0199(13) 0.0161(12) -0.0046(10) -0.0024(11) 0.0007(11)
C28 0.038(2) 0.023(2) 0.025(2) -0.0014(15) -0.0051(17) -0.0012(16)
O11 0.0295(14) 0.0149(12) 0.0245(14) -0.0050(10) -0.0009(11) -0.0019(10)
O12 0.0269(13) 0.0156(12) 0.0230(13) -0.0047(10) -0.0020(11) -0.0033(10)
C29 0.0232(17) 0.0165(17) 0.0239(19) -0.0044(14) 0.0015(14) -0.0022(13)
C30 0.063(3) 0.027(2) 0.028(2) -0.0042(17) 0.004(2) -0.022(2)
O13 0.0268(13) 0.0169(12) 0.0313(15) -0.0089(11) 0.0077(11) -0.0044(10)
O14 0.0290(14) 0.0209(14) 0.0393(17) -0.0137(12) 0.0083(12) -0.0041(11)
C31 0.030(2) 0.0214(19) 0.036(2) -0.0106(16) 0.0038(17) -0.0033(16)
C32 0.038(3) 0.027(2) 0.093(5) -0.023(3) 0.027(3) -0.011(2)
O15 0.0278(15) 0.0387(17) 0.0376(17) -0.0147(14) 0.0065(13) 0.0004(13)
O16 0.0333(17) 0.0328(17) 0.071(3) -0.0219(17) -0.0044(17) 0.0038(14)
C33 0.029(2) 0.025(2) 0.032(2) -0.0044(16) -0.0010(17) 0.0062(16)
C34 0.030(2) 0.051(3) 0.044(3) -0.021(2) 0.010(2) 0.002(2)
O17 0.0262(14) 0.0204(13) 0.0312(15) -0.0022(11) 0.0045(12) -0.0008(11)
C35 0.035(2) 0.034(3) 0.067(4) 0.004(2) 0.023(2) 0.000(2)
O18 0.043(2) 0.057(3) 0.101(4) -0.044(3) 0.007(2) -0.0080(19)
C36 0.082(5) 0.051(4) 0.099(6) -0.015(4) -0.005(5) 0.000(4)
C37 0.058(4) 0.064(4) 0.090(5) -0.030(4) -0.006(4) 0.011(3)
O19 0.068(3) 0.044(2) 0.076(3) -0.006(2) 0.013(2) 0.011(2)
C38 0.046(8) 0.055(8) 0.088(13) -0.024(9) 0.011(8) 0.013(6)
C39 0.117(15) 0.051(9) 0.072(11) -0.012(8) 0.023(10) -0.018(9)
C40 0.073(11) 0.076(12) 0.062(10) -0.022(9) -0.022(8) -0.009(9)
C41 0.058(8) 0.053(8) 0.099(12) -0.019(8) 0.017(8) -0.003(6)

loop_
_atom_type_symbol
_atom_type_description
_atom_type_scat_dispersion_real
_atom_type_scat_dispersion_imag
_atom_type_scat_source
C C 0.0033 0.0016 'International Tables Vol C Tables 4.2.6.8 and 6.1.1.4'
H H 0.0000 0.0000 'International Tables Vol C Tables 4.2.6.8 and 6.1.1.4'
Ho Ho -0.2175 4.6783 'International Tables Vol C Tables 4.2.6.8 and 6.1.1.4'
N N 0.0061 0.0033 'International Tables Vol C Tables 4.2.6.8 and 6.1.1.4'
O O 0.0106 0.0060 'International Tables Vol C Tables 4.2.6.8 and 6.1.1.4'
Zn Zn 0.2839 1.4301 'International Tables Vol C Tables 4.2.6.8 and 6.1.1.4'

loop_
_geom_angle_atom_site_label_1
_geom_angle_atom_site_label_2
_geom_angle_atom_site_label_3
_geom_angle
O6 Ho1 O5 66.39(9)
O6 Ho1 O9 69.48(9)
O5 Ho1 O9 135.04(9)
O6 Ho1 O11 132.28(10)
O5 Ho1 O11 80.25(9)
O9 Ho1 O11 126.72(9)
O6 Ho1 O13 75.03(10)
O5 Ho1 O13 100.50(10)
O9 Ho1 O13 75.67(9)
O11 Ho1 O13 147.02(9)
O6 Ho1 O17 70.86(10)
O5 Ho1 O17 80.98(10)
O9 Ho1 O17 76.99(10)
O11 Ho1 O17 71.02(9)
O13 Ho1 O17 141.93(9)
O6 Ho1 O1 118.30(9)
O5 Ho1 O1 64.57(9)
O9 Ho1 O1 150.80(9)
O11 Ho1 O1 71.07(9)
O13 Ho1 O1 79.48(9)
O17 Ho1 O1 132.03(9)
O6 Ho1 O2 144.89(9)
O5 Ho1 O2 126.82(8)
O9 Ho1 O2 94.78(9)
O11 Ho1 O2 82.51(9)
O13 Ho1 O2 70.62(9)
O17 Ho1 O2 137.90(9)
O1 Ho1 O2 62.25(8)
O6 Ho1 O10 125.32(9)
O5 Ho1 O10 144.64(9)
O9 Ho1 O10 62.58(9)
O11 Ho1 O10 68.22(9)
O13 Ho1 O10 114.61(10)
O17 Ho1 O10 74.10(9)
O1 Ho1 O10 116.37(8)
O2 Ho1 O10 65.76(9)
O6 Ho1 Zn1 99.05(7)
O5 Ho1 Zn1 33.57(6)
O9 Ho1 Zn1 168.50(7)
O11 Ho1 Zn1 60.17(7)
O13 Ho1 Zn1 102.77(7)
O17 Ho1 Zn1 98.81(7)
O1 Ho1 Zn1 35.65(6)
O2 Ho1 Zn1 95.39(6)
O10 Ho1 Zn1 127.00(6)
O6 Ho1 Zn2 33.91(7)
O5 Ho1 Zn2 100.29(6)
O9 Ho1 Zn2 36.29(7)
O11 Ho1 Zn2 146.07(7)
O13 Ho1 Zn2 66.72(6)
O17 Ho1 Zn2 75.54(7)
O1 Ho1 Zn2 140.02(6)
O2 Ho1 Zn2 120.65(6)
O10 Ho1 Zn2 97.36(6)
Zn1 Ho1 Zn2 132.468(11)
O5 Zn1 O12 105.77(11)
O5 Zn1 O1 77.51(10)
O12 Zn1 O1 98.23(11)
O5 Zn1 N1 146.32(12)
O12 Zn1 N1 105.86(12)
O1 Zn1 N1 86.79(12)
O5 Zn1 N2 86.18(12)
O12 Zn1 N2 108.64(12)
O1 Zn1 N2 151.56(12)
N1 Zn1 N2 94.51(12)
O5 Zn1 Ho1 40.62(7)
O12 Zn1 Ho1 88.76(7)
O1 Zn1 Ho1 42.84(7)
N1 Zn1 Ho1 129.46(9)
N2 Zn1 Ho1 126.73(9)
O6 Zn2 O14 89.76(11)
O6 Zn2 O15 103.13(12)
O14 Zn2 O15 166.63(12)
O6 Zn2 O9 80.76(10)
O14 Zn2 O9 88.11(11)
O15 Zn2 O9 97.32(12)
O6 Zn2 N4 164.49(13)
O14 Zn2 N4 89.24(13)
O15 Zn2 N4 79.28(13)
O9 Zn2 N4 83.74(12)
O6 Zn2 N3 85.48(12)
O14 Zn2 N3 89.69(13)
O15 Zn2 N3 87.86(14)
O9 Zn2 N3 166.08(12)
N4 Zn2 N3 109.99(14)
O6 Zn2 Ho1 40.11(7)
O14 Zn2 Ho1 82.06(8)
O15 Zn2 Ho1 110.06(9)
O9 Zn2 Ho1 41.53(7)
N4 Zn2 Ho1 124.51(10)
N3 Zn2 Ho1 124.55(9)
C2 C1 C6 120.0(3)
C2 C1 C8 123.0(3)
C6 C1 C8 116.9(3)
O1 C2 C3 118.7(3)
O1 C2 C1 123.7(3)
C3 C2 C1 117.5(3)
C4 C3 O2 125.1(4)
C4 C3 C2 122.1(4)
O2 C3 C2 112.8(3)
C3 C4 C5 119.8(4)
C3 C4 H1 120.1
C5 C4 H1 120.1
C6 C5 C4 120.2(4)
C6 C5 H2 119.9
C4 C5 H2 119.9
C5 C6 C1 120.4(4)
C5 C6 H3 119.8
C1 C6 H3 119.8
C2 O1 Zn1 123.8(2)
C2 O1 Ho1 126.4(2)
Zn1 O1 Ho1 101.51(11)
C3 O2 C7 115.8(3)
C3 O2 Ho1 119.2(2)
C7 O2 Ho1 121.7(2)
O2 C7 H4 109.5
O2 C7 H5 109.5
H4 C7 H5 109.5
O2 C7 H6 109.5
H4 C7 H6 109.5
H5 C7 H6 109.5
N1 C8 C1 124.3(3)
N1 C8 H7 117.9
C1 C8 H7 117.9
C8 N1 O3 111.1(3)
C8 N1 Zn1 127.1(3)
O3 N1 Zn1 120.8(2)
N1 O3 C9 111.2(3)
O3 C9 C10 115.0(3)
O3 C9 H8 108.5
C10 C9 H8 108.5
O3 C9 H9 108.5
C10 C9 H9 108.5
H8 C9 H9 107.5
O4 C10 C9 112.8(3)
O4 C10 H10 109.0
C9 C10 H10 109.0
O4 C10 H11 109.0
C9 C10 H11 109.0
H10 C10 H11 107.8
N2 O4 C10 110.8(3)
C11 N2 O4 109.5(3)
C11 N2 Zn1 126.6(3)
O4 N2 Zn1 123.8(2)
N2 C11 C12 125.3(4)
N2 C11 H12 117.4
C12 C11 H12 117.4
C13 C12 C17 119.3(4)
C13 C12 C11 123.3(4)
C17 C12 C11 117.4(4)
O5 C13 C12 124.4(3)
O5 C13 C14 114.8(3)
C12 C13 C14 120.8(3)
O6 C14 C15 125.0(4)
O6 C14 C13 115.6(3)
C15 C14 C13 119.3(4)
C14 C15 C16 118.8(4)
C14 C15 C18 123.8(4)
C16 C15 C18 117.3(4)
C17 C16 C15 121.8(4)
C17 C16 H13 119.1
C15 C16 H13 119.1
C16 C17 C12 119.9(4)
C16 C17 H14 120.1
C12 C17 H14 120.1
C13 O5 Zn1 129.5(2)
C13 O5 Ho1 121.3(2)
Zn1 O5 Ho1 105.80(11)
C14 O6 Zn2 132.2(2)
C14 O6 Ho1 121.4(2)
Zn2 O6 Ho1 105.98(11)
N3 C18 C15 126.3(4)
N3 C18 H15 116.8
C15 C18 H15 116.8
C18 N3 O7 109.3(3)
C18 N3 Zn2 126.6(3)
O7 N3 Zn2 124.1(3)
N3 O7 C19 110.1(3)
O7 C19 C20 113.9(4)
O7 C19 H16 108.8
C20 C19 H16 108.8
O7 C19 H17 108.8
C20 C19 H17 108.8
H16 C19 H17 107.7
O8 C20 C19 111.7(4)
O8 C20 H18 109.3
C19 C20 H18 109.3
O8 C20 H19 109.3
C19 C20 H19 109.3
H18 C20 H19 107.9
N4 O8 C20 109.6(3)
C21 N4 O8 110.5(3)
C21 N4 Zn2 122.8(3)
O8 N4 Zn2 125.3(3)
N4 C21 C22 126.0(4)
N4 C21 H20 117.0
C22 C21 H20 117.0
C23 C22 C27 118.8(4)
C23 C22 C21 123.9(4)
C27 C22 C21 117.2(4)
O9 C23 C22 124.4(4)
O9 C23 C24 118.2(3)
C22 C23 C24 117.4(4)
C25 C24 O10 124.1(4)
C25 C24 C23 122.9(4)
O10 C24 C23 113.0(3)
C24 C25 C26 118.6(4)
C24 C25 H21 120.7
C26 C25 H21 120.7
C27 C26 C25 120.1(4)
C27 C26 H22 119.9
C25 C26 H22 119.9
C26 C27 C22 122.1(4)
C26 C27 H23 119.0
C22 C27 H23 119.0
C23 O9 Zn2 123.2(2)
C23 O9 Ho1 126.4(2)
Zn2 O9 Ho1 102.18(10)
C24 O10 C28 115.6(3)
C24 O10 Ho1 117.3(2)
C28 O10 Ho1 127.1(2)
O10 C28 H24 109.5
O10 C28 H25 109.5
H24 C28 H25 109.5
O10 C28 H26 109.5
H24 C28 H26 109.5
H25 C28 H26 109.5
C29 O11 Ho1 145.7(3)
C29 O12 Zn1 119.4(2)
O11 C29 O12 125.5(4)
O11 C29 C30 117.3(4)
O12 C29 C30 117.3(3)
C29 C30 H27 109.5
C29 C30 H28 109.5
H27 C30 H28 109.5
C29 C30 H29 109.5
H27 C30 H29 109.5
H28 C30 H29 109.5
C31 O13 Ho1 137.4(3)
C31 O14 Zn2 127.6(3)
O14 C31 O13 126.2(4)
O14 C31 C32 116.4(4)
O13 C31 C32 117.3(4)
C31 C32 H30 109.5
C31 C32 H31 109.5
H30 C32 H31 109.5
C31 C32 H32 109.5
H30 C32 H32 109.5
H31 C32 H32 109.5
C33 O15 Zn2 138.6(3)
O15 C33 O16 124.4(4)
O15 C33 C34 117.6(4)
O16 C33 C34 117.9(4)
C33 C34 H33 109.5
C33 C34 H34 109.5
H33 C34 H34 109.5
C33 C34 H35 109.5
H33 C34 H35 109.5
H34 C34 H35 109.5
C35 O17 Ho1 135.2(3)
C35 O17 H36 102(3)
Ho1 O17 H36 122(3)
O17 C35 H37 109.5
O17 C35 H38 109.5
H37 C35 H38 109.5
O17 C35 H39 109.5
H37 C35 H39 109.5
H38 C35 H39 109.5
H40 O18 H41 112(7)
C37 C36 H42 109.5
C37 C36 H43 109.5
H42 C36 H43 109.5
C37 C36 H44 109.5
H42 C36 H44 109.5
H43 C36 H44 109.5
O19 C37 C36 108.8(6)
O19 C37 H45 109.9
C36 C37 H45 109.9
O19 C37 H46 109.9
C36 C37 H46 109.9
H45 C37 H46 108.3
C38 O19 C37 96.1(9)
C38 O19 C40 29.2(8)
C37 O19 C40 121.9(9)
O19 C38 C39 102.9(13)
O19 C38 H47 111.2
C39 C38 H47 111.2
O19 C38 H48 111.2
C39 C38 H48 111.2
H47 C38 H48 109.1
C38 C39 H49 109.5
C38 C39 H50 109.5
H49 C39 H50 109.5
C38 C39 H51 109.5
H49 C39 H51 109.5
H50 C39 H51 109.5
C41 C40 O19 108.9(14)
C41 C40 H52 109.9
O19 C40 H52 109.9
C41 C40 H53 109.9
O19 C40 H53 109.9
H52 C40 H53 108.3
C40 C41 H54 109.5
C40 C41 H55 109.5
H54 C41 H55 109.5
C40 C41 H56 109.5
H54 C41 H56 109.5
H55 C41 H56 109.5

loop_
_geom_bond_atom_site_label_1
_geom_bond_atom_site_label_2
_geom_bond_distance
Ho1 O6 2.327(3)
Ho1 O5 2.331(3)
Ho1 O9 2.355(2)
Ho1 O11 2.356(3)
Ho1 O13 2.360(3)
Ho1 O17 2.390(3)
Ho1 O1 2.391(3)
Ho1 O2 2.599(3)
Ho1 O10 2.605(3)
Ho1 Zn1 3.4450(4)
Ho1 Zn2 3.4715(5)
Zn1 O5 1.980(3)
Zn1 O12 1.990(3)
Zn1 O1 2.049(2)
Zn1 N1 2.063(3)
Zn1 N2 2.120(3)
Zn2 O6 2.015(3)
Zn2 O14 2.087(3)
Zn2 O15 2.090(3)
Zn2 O9 2.102(3)
Zn2 N4 2.177(4)
Zn2 N3 2.194(4)
C1 C2 1.415(5)
C1 C6 1.415(5)
C1 C8 1.450(5)
C2 O1 1.318(4)
C2 C3 1.412(5)
C3 C4 1.374(6)
C3 O2 1.384(4)
C4 C5 1.400(6)
C4 H1 0.9500
C5 C6 1.375(6)
C5 H2 0.9500
C6 H3 0.9500
O2 C7 1.433(5)
C7 H4 0.9800
C7 H5 0.9800
C7 H6 0.9800
C8 N1 1.290(5)
C8 H7 0.9500
N1 O3 1.426(4)
O3 C9 1.433(4)
C9 C10 1.517(6)
C9 H8 0.9900
C9 H9 0.9900
C10 O4 1.433(5)
C10 H10 0.9900
C10 H11 0.9900
O4 N2 1.420(4)
N2 C11 1.282(6)
C11 C12 1.451(6)
C11 H12 0.9500
C12 C13 1.386(5)
C12 C17 1.424(6)
C13 O5 1.327(4)
C13 C14 1.423(5)
C14 O6 1.316(5)
C14 C15 1.404(5)
C15 C16 1.412(6)
C15 C18 1.444(6)
C16 C17 1.366(7)
C16 H13 0.9500
C17 H14 0.9500
C18 N3 1.276(6)
C18 H15 0.9500
N3 O7 1.417(4)
O7 C19 1.431(6)
C19 C20 1.516(8)
C19 H16 0.9900
C19 H17 0.9900
C20 O8 1.430(6)
C20 H18 0.9900
C20 H19 0.9900
O8 N4 1.411(4)
N4 C21 1.280(6)
C21 C22 1.445(6)
C21 H20 0.9500
C22 C23 1.410(5)
C22 C27 1.414(6)
C23 O9 1.326(5)
C23 C24 1.414(5)
C24 C25 1.379(5)
C24 O10 1.385(4)
C25 C26 1.398(6)
C25 H21 0.9500
C26 C27 1.361(7)
C26 H22 0.9500
C27 H23 0.9500
O10 C28 1.435(5)
C28 H24 0.9800
C28 H25 0.9800
C28 H26 0.9800
O11 C29 1.243(5)
O12 C29 1.273(5)
C29 C30 1.520(6)
C30 H27 0.9800
C30 H28 0.9800
C30 H29 0.9800
O13 C31 1.272(5)
O14 C31 1.255(5)
C31 C32 1.515(6)
C32 H30 0.9800
C32 H31 0.9800
C32 H32 0.9800
O15 C33 1.248(5)
O16 C33 1.255(5)
C33 C34 1.511(6)
C34 H33 0.9800
C34 H34 0.9800
C34 H35 0.9800
O17 C35 1.425(5)
O17 H36 0.998(15)
C35 H37 0.9800
C35 H38 0.9800
C35 H39 0.9800
O18 H40 0.999(15)
O18 H41 1.007(17)
C36 C37 1.447(11)
C36 H42 0.9800
C36 H43 0.9800
C36 H44 0.9800
C37 O19 1.446(9)
C37 H45 0.9900
C37 H46 0.9900
O19 C38 1.425(16)
O19 C40 1.48(2)
C38 C39 1.54(2)
C38 H47 0.9900
C38 H48 0.9900
C39 H49 0.9800
C39 H50 0.9800
C39 H51 0.9800
C40 C41 1.43(2)
C40 H52 0.9900
C40 H53 0.9900
C41 H54 0.9800
C41 H55 0.9800
C41 H56 0.9800

loop_
_geom_torsion_atom_site_label_1
_geom_torsion_atom_site_label_2
_geom_torsion_atom_site_label_3
_geom_torsion_atom_site_label_4
_geom_torsion
O6 Ho1 Zn1 O5 13.23(14)
O9 Ho1 Zn1 O5 9.0(3)
O11 Ho1 Zn1 O5 -120.71(14)
O13 Ho1 Zn1 O5 89.80(14)
O17 Ho1 Zn1 O5 -58.63(14)
O1 Ho1 Zn1 O5 140.21(16)
O2 Ho1 Zn1 O5 161.12(14)
O10 Ho1 Zn1 O5 -135.32(14)
Zn2 Ho1 Zn1 O5 19.80(12)
O6 Ho1 Zn1 O12 129.50(10)
O5 Ho1 Zn1 O12 116.27(14)
O9 Ho1 Zn1 O12 125.2(3)
O11 Ho1 Zn1 O12 -4.44(11)
O13 Ho1 Zn1 O12 -153.93(10)
O17 Ho1 Zn1 O12 57.64(10)
O1 Ho1 Zn1 O12 -103.52(13)
O2 Ho1 Zn1 O12 -82.61(10)
O10 Ho1 Zn1 O12 -19.05(11)
Zn2 Ho1 Zn1 O12 136.07(8)
O6 Ho1 Zn1 O1 -126.99(13)
O5 Ho1 Zn1 O1 -140.21(16)
O9 Ho1 Zn1 O1 -131.2(3)
O11 Ho1 Zn1 O1 99.07(13)
O13 Ho1 Zn1 O1 -50.41(13)
O17 Ho1 Zn1 O1 161.15(13)
O2 Ho1 Zn1 O1 20.91(12)
O10 Ho1 Zn1 O1 84.46(13)
Zn2 Ho1 Zn1 O1 -120.42(11)
O6 Ho1 Zn1 N1 -120.86(14)
O5 Ho1 Zn1 N1 -134.08(17)
O9 Ho1 Zn1 N1 -125.1(3)
O11 Ho1 Zn1 N1 105.20(14)
O13 Ho1 Zn1 N1 -44.28(14)
O17 Ho1 Zn1 N1 167.28(14)
O1 Ho1 Zn1 N1 6.13(16)
O2 Ho1 Zn1 N1 27.03(13)
O10 Ho1 Zn1 N1 90.59(14)
Zn2 Ho1 Zn1 N1 -114.29(12)
O6 Ho1 Zn1 N2 16.99(13)
O5 Ho1 Zn1 N2 3.77(16)
O9 Ho1 Zn1 N2 12.7(3)
O11 Ho1 Zn1 N2 -116.95(14)
O13 Ho1 Zn1 N2 93.57(13)
O17 Ho1 Zn1 N2 -54.87(13)
O1 Ho1 Zn1 N2 143.98(16)
O2 Ho1 Zn1 N2 164.88(13)
O10 Ho1 Zn1 N2 -131.56(14)
Zn2 Ho1 Zn1 N2 23.56(12)
O5 Ho1 Zn2 O6 -0.71(14)
O9 Ho1 Zn2 O6 164.69(16)
O11 Ho1 Zn2 O6 87.08(17)
O13 Ho1 Zn2 O6 -97.81(15)
O17 Ho1 Zn2 O6 77.08(15)
O1 Ho1 Zn2 O6 -63.16(16)
O2 Ho1 Zn2 O6 -145.36(14)
O10 Ho1 Zn2 O6 148.51(14)
Zn1 Ho1 Zn2 O6 -11.69(13)
O6 Ho1 Zn2 O14 99.16(16)
O5 Ho1 Zn2 O14 98.44(11)
O9 Ho1 Zn2 O14 -96.16(14)
O11 Ho1 Zn2 O14 -173.76(15)
O13 Ho1 Zn2 O14 1.35(12)
O17 Ho1 Zn2 O14 176.24(12)
O1 Ho1 Zn2 O14 36.00(13)
O2 Ho1 Zn2 O14 -46.21(12)
O10 Ho1 Zn2 O14 -112.33(11)
Zn1 Ho1 Zn2 O14 87.47(9)
O6 Ho1 Zn2 O15 -86.67(16)
O5 Ho1 Zn2 O15 -87.38(12)
O9 Ho1 Zn2 O15 78.02(15)
O11 Ho1 Zn2 O15 0.41(16)
O13 Ho1 Zn2 O15 175.52(13)
O17 Ho1 Zn2 O15 -9.59(12)
O1 Ho1 Zn2 O15 -149.83(14)
O2 Ho1 Zn2 O15 127.97(12)
O10 Ho1 Zn2 O15 61.84(12)
Zn1 Ho1 Zn2 O15 -98.36(10)
O6 Ho1 Zn2 O9 -164.69(16)
O5 Ho1 Zn2 O9 -165.40(13)
O11 Ho1 Zn2 O9 -77.60(16)
O13 Ho1 Zn2 O9 97.50(13)
O17 Ho1 Zn2 O9 -87.60(13)
O1 Ho1 Zn2 O9 132.16(14)
O2 Ho1 Zn2 O9 49.95(13)
O10 Ho1 Zn2 O9 -16.18(12)
Zn1 Ho1 Zn2 O9 -176.37(11)
O6 Ho1 Zn2 N4 -177.28(17)
O5 Ho1 Zn2 N4 -177.99(13)
O9 Ho1 Zn2 N4 -12.59(16)
O11 Ho1 Zn2 N4 -90.20(17)
O13 Ho1 Zn2 N4 84.91(14)
O17 Ho1 Zn2 N4 -100.20(14)
O1 Ho1 Zn2 N4 119.56(15)
O2 Ho1 Zn2 N4 37.35(14)
O10 Ho1 Zn2 N4 -28.77(13)
Zn1 Ho1 Zn2 N4 171.03(12)
O6 Ho1 Zn2 N3 15.04(17)
O5 Ho1 Zn2 N3 14.33(14)
O9 Ho1 Zn2 N3 179.73(16)
O11 Ho1 Zn2 N3 102.13(17)
O13 Ho1 Zn2 N3 -82.77(15)
O17 Ho1 Zn2 N3 92.13(14)
O1 Ho1 Zn2 N3 -48.11(15)
O2 Ho1 Zn2 N3 -130.32(14)
O10 Ho1 Zn2 N3 163.55(14)
Zn1 Ho1 Zn2 N3 3.36(12)
C6 C1 C2 O1 -174.6(3)
C8 C1 C2 O1 1.2(6)
C6 C1 C2 C3 0.7(5)
C8 C1 C2 C3 176.4(3)
O1 C2 C3 C4 177.0(4)
C1 C2 C3 C4 1.4(6)
O1 C2 C3 O2 -3.0(5)
C1 C2 C3 O2 -178.5(3)
O2 C3 C4 C5 177.7(4)
C2 C3 C4 C5 -2.3(6)
C3 C4 C5 C6 1.0(7)
C4 C5 C6 C1 1.1(6)
C2 C1 C6 C5 -1.9(6)
C8 C1 C6 C5 -178.0(4)
C3 C2 O1 Zn1 151.5(3)
C1 C2 O1 Zn1 -33.3(5)
C3 C2 O1 Ho1 9.1(5)
C1 C2 O1 Ho1 -175.7(3)
O5 Zn1 O1 C2 -175.2(3)
O12 Zn1 O1 C2 -70.7(3)
N1 Zn1 O1 C2 34.8(3)
N2 Zn1 O1 C2 128.4(3)
Ho1 Zn1 O1 C2 -149.9(3)
O5 Zn1 O1 Ho1 -25.26(10)
O12 Zn1 O1 Ho1 79.17(11)
N1 Zn1 O1 Ho1 -175.26(12)
N2 Zn1 O1 Ho1 -81.7(3)
O6 Ho1 O1 C2 -147.5(3)
O5 Ho1 O1 C2 171.9(3)
O9 Ho1 O1 C2 -49.1(4)
O11 Ho1 O1 C2 83.9(3)
O13 Ho1 O1 C2 -81.0(3)
O17 Ho1 O1 C2 123.4(3)
O2 Ho1 O1 C2 -7.5(3)
O10 Ho1 O1 C2 31.3(3)
Zn1 Ho1 O1 C2 148.8(3)
Zn2 Ho1 O1 C2 -113.1(3)
O6 Ho1 O1 Zn1 63.63(13)
O5 Ho1 O1 Zn1 23.07(10)
O9 Ho1 O1 Zn1 162.11(14)
O11 Ho1 O1 Zn1 -64.91(11)
O13 Ho1 O1 Zn1 130.14(12)
O17 Ho1 O1 Zn1 -25.45(17)
O2 Ho1 O1 Zn1 -156.33(14)
O10 Ho1 O1 Zn1 -117.48(10)
Zn2 Ho1 O1 Zn1 98.06(11)
C4 C3 O2 C7 -23.2(6)
C2 C3 O2 C7 156.8(3)
C4 C3 O2 Ho1 176.8(3)
C2 C3 O2 Ho1 -3.3(4)
O6 Ho1 O2 C3 105.8(3)
O5 Ho1 O2 C3 4.6(3)
O9 Ho1 O2 C3 166.3(3)
O11 Ho1 O2 C3 -67.3(3)
O13 Ho1 O2 C3 93.3(3)
O17 Ho1 O2 C3 -117.9(3)
O1 Ho1 O2 C3 5.2(2)
O10 Ho1 O2 C3 -136.7(3)
Zn1 Ho1 O2 C3 -8.3(2)
Zn2 Ho1 O2 C3 139.2(2)
O6 Ho1 O2 C7 -53.0(3)
O5 Ho1 O2 C7 -154.3(3)
O9 Ho1 O2 C7 7.5(3)
O11 Ho1 O2 C7 133.9(3)
O13 Ho1 O2 C7 -65.5(3)
O17 Ho1 O2 C7 83.3(3)
O1 Ho1 O2 C7 -153.6(3)
O10 Ho1 O2 C7 64.5(3)
Zn1 Ho1 O2 C7 -167.2(3)
Zn2 Ho1 O2 C7 -19.6(3)
C2 C1 C8 N1 20.1(6)
C6 C1 C8 N1 -164.0(4)
C1 C8 N1 O3 -174.4(3)
C1 C8 N1 Zn1 -6.0(5)
O5 Zn1 N1 C8 -77.6(4)
O12 Zn1 N1 C8 81.7(3)
O1 Zn1 N1 C8 -16.0(3)
N2 Zn1 N1 C8 -167.5(3)
Ho1 Zn1 N1 C8 -20.1(4)
O5 Zn1 N1 O3 89.7(3)
O12 Zn1 N1 O3 -111.0(2)
O1 Zn1 N1 O3 151.4(3)
N2 Zn1 N1 O3 -0.1(3)
Ho1 Zn1 N1 O3 147.20(19)
C8 N1 O3 C9 -116.4(4)
Zn1 N1 O3 C9 74.4(3)
N1 O3 C9 C10 -59.5(4)
O3 C9 C10 O4 -52.7(5)
C9 C10 O4 N2 92.0(4)
C10 O4 N2 C11 175.8(3)
C10 O4 N2 Zn1 -7.7(4)
O5 Zn1 N2 C11 -15.3(3)
O12 Zn1 N2 C11 -120.6(3)
O1 Zn1 N2 C11 39.4(5)
N1 Zn1 N2 C11 130.9(3)
Ho1 Zn1 N2 C11 -17.7(4)
O5 Zn1 N2 O4 168.8(3)
O12 Zn1 N2 O4 63.4(3)
O1 Zn1 N2 O4 -136.6(3)
N1 Zn1 N2 O4 -45.0(3)
Ho1 Zn1 N2 O4 166.3(2)
O4 N2 C11 C12 179.5(4)
Zn1 N2 C11 C12 3.1(6)
N2 C11 C12 C13 9.7(6)
N2 C11 C12 C17 -171.4(4)
C17 C12 C13 O5 179.7(4)
C11 C12 C13 O5 -1.4(6)
C17 C12 C13 C14 0.3(6)
C11 C12 C13 C14 179.2(4)
O5 C13 C14 O6 2.7(5)
C12 C13 C14 O6 -177.8(3)
O5 C13 C14 C15 -176.3(3)
C12 C13 C14 C15 3.2(6)
O6 C14 C15 C16 176.8(4)
C13 C14 C15 C16 -4.3(6)
O6 C14 C15 C18 -5.9(7)
C13 C14 C15 C18 173.0(4)
C14 C15 C16 C17 1.9(7)
C18 C15 C16 C17 -175.5(4)
C15 C16 C17 C12 1.6(7)
C13 C12 C17 C16 -2.7(6)
C11 C12 C17 C16 178.3(4)
C12 C13 O5 Zn1 -20.4(5)
C14 C13 O5 Zn1 159.1(3)
C12 C13 O5 Ho1 -176.7(3)
C14 C13 O5 Ho1 2.8(4)
O12 Zn1 O5 C13 132.2(3)
O1 Zn1 O5 C13 -132.6(3)
N1 Zn1 O5 C13 -68.5(4)
N2 Zn1 O5 C13 23.9(3)
Ho1 Zn1 O5 C13 -159.1(4)
O12 Zn1 O5 Ho1 -68.68(13)
O1 Zn1 O5 Ho1 26.47(11)
N1 Zn1 O5 Ho1 90.6(2)
N2 Zn1 O5 Ho1 -176.97(13)
O6 Ho1 O5 C13 -4.5(2)
O9 Ho1 O5 C13 -16.3(3)
O11 Ho1 O5 C13 -149.6(3)
O13 Ho1 O5 C13 63.9(3)
O17 Ho1 O5 C13 -77.5(3)
O1 Ho1 O5 C13 136.8(3)
O2 Ho1 O5 C13 137.5(2)
O10 Ho1 O5 C13 -122.8(3)
Zn1 Ho1 O5 C13 161.2(3)
Zn2 Ho1 O5 C13 -4.1(3)
O6 Ho1 O5 Zn1 -165.73(15)
O9 Ho1 O5 Zn1 -177.48(10)
O11 Ho1 O5 Zn1 49.18(12)
O13 Ho1 O5 Zn1 -97.31(12)
O17 Ho1 O5 Zn1 121.31(13)
O1 Ho1 O5 Zn1 -24.39(10)
O2 Ho1 O5 Zn1 -23.73(16)
O10 Ho1 O5 Zn1 75.97(18)
Zn2 Ho1 O5 Zn1 -165.29(9)
C15 C14 O6 Zn2 0.8(6)
C13 C14 O6 Zn2 -178.1(2)
C15 C14 O6 Ho1 171.8(3)
C13 C14 O6 Ho1 -7.1(4)
O14 Zn2 O6 C14 94.1(3)
O15 Zn2 O6 C14 -82.3(3)
O9 Zn2 O6 C14 -177.7(3)
N4 Zn2 O6 C14 -179.6(4)
N3 Zn2 O6 C14 4.4(3)
Ho1 Zn2 O6 C14 172.0(4)
O14 Zn2 O6 Ho1 -77.91(13)
O15 Zn2 O6 Ho1 105.65(13)
O9 Zn2 O6 Ho1 10.22(11)
N4 Zn2 O6 Ho1 8.4(5)
N3 Zn2 O6 Ho1 -167.62(14)
O5 Ho1 O6 C14 6.1(3)
O9 Ho1 O6 C14 177.3(3)
O11 Ho1 O6 C14 55.8(3)
O13 Ho1 O6 C14 -102.7(3)
O17 Ho1 O6 C14 94.5(3)
O1 Ho1 O6 C14 -33.7(3)
O2 Ho1 O6 C14 -114.9(3)
O10 Ho1 O6 C14 147.5(3)
Zn1 Ho1 O6 C14 -1.8(3)
Zn2 Ho1 O6 C14 -173.1(3)
O5 Ho1 O6 Zn2 179.23(15)
O9 Ho1 O6 Zn2 -9.61(10)
O11 Ho1 O6 Zn2 -131.11(12)
O13 Ho1 O6 Zn2 70.40(12)
O17 Ho1 O6 Zn2 -92.45(13)
O1 Ho1 O6 Zn2 139.38(11)
O2 Ho1 O6 Zn2 58.2(2)
O10 Ho1 O6 Zn2 -39.41(16)
Zn1 Ho1 O6 Zn2 171.30(9)
C14 C15 C18 N3 2.2(7)
C16 C15 C18 N3 179.5(5)
C15 C18 N3 O7 -176.9(4)
C15 C18 N3 Zn2 5.6(7)
O6 Zn2 N3 C18 -7.4(4)
O14 Zn2 N3 C18 -97.2(4)
O15 Zn2 N3 C18 96.0(4)
O9 Zn2 N3 C18 -16.3(8)
N4 Zn2 N3 C18 173.7(4)
Ho1 Zn2 N3 C18 -17.1(4)
O6 Zn2 N3 O7 175.4(3)
O14 Zn2 N3 O7 85.6(3)
O15 Zn2 N3 O7 -81.2(3)
O9 Zn2 N3 O7 166.5(4)
N4 Zn2 N3 O7 -3.4(4)
Ho1 Zn2 N3 O7 165.8(3)
C18 N3 O7 C19 -160.1(4)
Zn2 N3 O7 C19 17.4(5)
N3 O7 C19 C20 -77.3(5)
O7 C19 C20 O8 139.8(4)
C19 C20 O8 N4 -74.5(4)
C20 O8 N4 C21 173.3(4)
C20 O8 N4 Zn2 6.4(5)
O6 Zn2 N4 C21 36.7(7)
O14 Zn2 N4 C21 123.0(4)
O15 Zn2 N4 C21 -63.8(4)
O9 Zn2 N4 C21 34.9(3)
N3 Zn2 N4 C21 -147.6(3)
Ho1 Zn2 N4 C21 43.2(4)
O6 Zn2 N4 O8 -158.0(4)
O14 Zn2 N4 O8 -71.6(3)
O15 Zn2 N4 O8 101.5(3)
O9 Zn2 N4 O8 -159.8(3)
N3 Zn2 N4 O8 17.8(3)
Ho1 Zn2 N4 O8 -151.4(3)
O8 N4 C21 C22 175.0(4)
Zn2 N4 C21 C22 -17.7(6)
N4 C21 C22 C23 -11.0(7)
N4 C21 C22 C27 173.2(4)
C27 C22 C23 O9 -178.9(4)
C21 C22 C23 O9 5.3(6)
C27 C22 C23 C24 4.0(5)
C21 C22 C23 C24 -171.8(4)
O9 C23 C24 C25 178.5(4)
C22 C23 C24 C25 -4.2(6)
O9 C23 C24 O10 -3.4(5)
C22 C23 C24 O10 173.8(3)
O10 C24 C25 C26 -176.2(4)
C23 C24 C25 C26 1.6(6)
C24 C25 C26 C27 1.3(6)
C25 C26 C27 C22 -1.4(7)
C23 C22 C27 C26 -1.4(6)
C21 C22 C27 C26 174.7(4)
C22 C23 O9 Zn2 29.1(5)
C24 C23 O9 Zn2 -153.9(3)
C22 C23 O9 Ho1 171.9(3)
C24 C23 O9 Ho1 -11.1(5)
O6 Zn2 O9 C23 140.2(3)
O14 Zn2 O9 C23 -129.7(3)
O15 Zn2 O9 C23 38.0(3)
N4 Zn2 O9 C23 -40.3(3)
N3 Zn2 O9 C23 149.2(5)
Ho1 Zn2 O9 C23 150.1(3)
O6 Zn2 O9 Ho1 -9.93(11)
O14 Zn2 O9 Ho1 80.14(11)
O15 Zn2 O9 Ho1 -112.11(12)
N4 Zn2 O9 Ho1 169.59(13)
N3 Zn2 O9 Ho1 -0.9(6)
O6 Ho1 O9 C23 -139.8(3)
O5 Ho1 O9 C23 -128.3(3)
O11 Ho1 O9 C23 -11.7(3)
O13 Ho1 O9 C23 141.1(3)
O17 Ho1 O9 C23 -65.6(3)
O1 Ho1 O9 C23 108.6(3)
O2 Ho1 O9 C23 72.5(3)
O10 Ho1 O9 C23 13.0(3)
Zn1 Ho1 O9 C23 -135.3(3)
Zn2 Ho1 O9 C23 -148.8(3)
O6 Ho1 O9 Zn2 9.05(10)
O5 Ho1 O9 Zn2 20.55(17)
O11 Ho1 O9 Zn2 137.15(10)
O13 Ho1 O9 Zn2 -70.05(11)
O17 Ho1 O9 Zn2 83.21(11)
O1 Ho1 O9 Zn2 -102.55(18)
O2 Ho1 O9 Zn2 -138.64(11)
O10 Ho1 O9 Zn2 161.86(14)
Zn1 Ho1 O9 Zn2 13.5(4)
C25 C24 O10 C28 10.6(5)
C23 C24 O10 C28 -167.4(3)
C25 C24 O10 Ho1 -168.0(3)
C23 C24 O10 Ho1 14.0(4)
O6 Ho1 O10 C24 17.9(3)
O5 Ho1 O10 C24 116.5(2)
O9 Ho1 O10 C24 -13.7(2)
O11 Ho1 O10 C24 145.1(3)
O13 Ho1 O10 C24 -70.8(3)
O17 Ho1 O10 C24 69.6(2)
O1 Ho1 O10 C24 -160.9(2)
O2 Ho1 O10 C24 -123.4(3)
Zn1 Ho1 O10 C24 158.7(2)
Zn2 Ho1 O10 C24 -3.0(2)
O6 Ho1 O10 C28 -160.5(3)
O5 Ho1 O10 C28 -61.9(3)
O9 Ho1 O10 C28 167.9(3)
O11 Ho1 O10 C28 -33.3(3)
O13 Ho1 O10 C28 110.9(3)
O17 Ho1 O10 C28 -108.8(3)
O1 Ho1 O10 C28 20.7(3)
O2 Ho1 O10 C28 58.2(3)
Zn1 Ho1 O10 C28 -19.6(3)
Zn2 Ho1 O10 C28 178.6(3)
O6 Ho1 O11 C29 -66.2(5)
O5 Ho1 O11 C29 -21.1(4)
O9 Ho1 O11 C29 -161.2(4)
O13 Ho1 O11 C29 73.2(5)
O17 Ho1 O11 C29 -104.8(5)
O1 Ho1 O11 C29 45.2(4)
O2 Ho1 O11 C29 108.4(5)
O10 Ho1 O11 C29 175.2(5)
Zn1 Ho1 O11 C29 7.8(4)
Zn2 Ho1 O11 C29 -115.1(4)
O5 Zn1 O12 C29 42.9(3)
O1 Zn1 O12 C29 -36.4(3)
N1 Zn1 O12 C29 -125.4(3)
N2 Zn1 O12 C29 134.1(3)
Ho1 Zn1 O12 C29 5.5(3)
Ho1 O11 C29 O12 -6.2(7)
Ho1 O11 C29 C30 173.3(3)
Zn1 O12 C29 O11 -3.2(5)
Zn1 O12 C29 C30 177.3(3)
O6 Ho1 O13 C31 -37.7(4)
O5 Ho1 O13 C31 -99.6(4)
O9 Ho1 O13 C31 34.5(4)
O11 Ho1 O13 C31 172.2(4)
O17 Ho1 O13 C31 -10.8(5)
O1 Ho1 O13 C31 -161.0(4)
O2 Ho1 O13 C31 134.9(4)
O10 Ho1 O13 C31 84.7(4)
Zn1 Ho1 O13 C31 -133.8(4)
Zn2 Ho1 O13 C31 -2.8(4)
O6 Zn2 O14 C31 38.3(4)
O15 Zn2 O14 C31 -156.9(5)
O9 Zn2 O14 C31 -42.5(4)
N4 Zn2 O14 C31 -126.2(4)
N3 Zn2 O14 C31 123.8(4)
Ho1 Zn2 O14 C31 -1.2(4)
Zn2 O14 C31 O13 -0.2(7)
Zn2 O14 C31 C32 177.5(4)
Ho1 O13 C31 O14 3.1(8)
Ho1 O13 C31 C32 -174.6(4)
O6 Zn2 O15 C33 -6.6(5)
O14 Zn2 O15 C33 -171.1(5)
O9 Zn2 O15 C33 75.5(5)
N4 Zn2 O15 C33 157.7(5)
N3 Zn2 O15 C33 -91.5(5)
Ho1 Zn2 O15 C33 34.7(5)
Zn2 O15 C33 O16 0.6(8)
Zn2 O15 C33 C34 179.2(3)
O6 Ho1 O17 C35 -172.8(5)
O5 Ho1 O17 C35 -104.8(5)
O9 Ho1 O17 C35 114.7(5)
O11 Ho1 O17 C35 -22.1(5)
O13 Ho1 O17 C35 159.7(5)
O1 Ho1 O17 C35 -61.5(5)
O2 Ho1 O17 C35 32.0(5)
O10 Ho1 O17 C35 49.9(5)
Zn1 Ho1 O17 C35 -76.2(5)
Zn2 Ho1 O17 C35 152.0(5)
C36 C37 O19 C38 162.9(9)
C36 C37 O19 C40 177.5(10)
C37 O19 C38 C39 -179.2(11)
C40 O19 C38 C39 26.9(19)
C38 O19 C40 C41 -54.3(18)
C37 O19 C40 C41 -85.3(17)
